data_7114755
loop_
_publ_author_name
'Pfeiffer, Matthias'
'Stey, Thomas'
'Jehle, Heinrich'
'Kl\"upfel, Bernd'
'Malisch, Wolfgang'
'Stalke, Dietmar'
'Chandrasekhar, Vadapalli'

_publ_section_title
;
 Site-selective coordination behaviour of the Py2P---anion: the
 N--C--P-allylic system as \s- and \p-donor in [(PMDETA)Cs{(\m-PPy)Py}]2
 and as a \m2-\s-phosphorus-donor in [{Cp(CO)2Fe}2{(\m-P)Py2}][BMe4]
;
_journal_issue 4
_journal_name_full 'Chemical Communications'
_journal_page_first 337
_journal_paper_doi 10.1039/b008662m
_journal_year 2001
_chemical_formula_sum 'C28 H30 B Fe2 N2 O4 P'
_chemical_formula_weight 612.02
_chemical_name_systematic
; 
? 
;
_space_group_IT_number 14
_symmetry_cell_setting monoclinic
_symmetry_space_group_name_Hall '-P 2ybc'
_symmetry_space_group_name_H-M 'P 1 21/c 1'
_atom_sites_solution_hydrogens geom
_atom_sites_solution_primary direct
_atom_sites_solution_secondary difmap
_audit_creation_method SHELXL-97
_cell_angle_alpha 90.00
_cell_angle_beta 96.37(2)
_cell_angle_gamma 90.00
_cell_formula_units_Z 4
_cell_length_a 13.107(6)
_cell_length_b 8.403(2)
_cell_length_c 26.005(10)
_cell_measurement_temperature 193(2)
_cell_volume 2846.5(18)
_computing_structure_refinement 'SHELXL-97 (Sheldrick, 1997)'
_computing_structure_solution 'SHELXS-97 (Sheldrick, 1990)'
_diffrn_ambient_temperature 193(2)
_diffrn_measured_fraction_theta_full .919
_diffrn_measured_fraction_theta_max .919
_diffrn_radiation_monochromator graphite
_diffrn_radiation_source 'fine-focus sealed tube'
_diffrn_radiation_type MoK\a
_diffrn_radiation_wavelength 0.71073
_diffrn_reflns_av_R_equivalents 0.0703
_diffrn_reflns_av_sigmaI/netI 0.0887
_diffrn_reflns_limit_h_max 14
_diffrn_reflns_limit_h_min -14
_diffrn_reflns_limit_k_max 9
_diffrn_reflns_limit_k_min -9
_diffrn_reflns_limit_l_max 28
_diffrn_reflns_limit_l_min 0
_diffrn_reflns_number 7285
_diffrn_reflns_theta_full 22.54
_diffrn_reflns_theta_max 22.54
_diffrn_reflns_theta_min 3.04
_exptl_absorpt_coefficient_mu 1.111
_exptl_absorpt_correction_T_max 0.8970
_exptl_absorpt_correction_T_min 0.6065
_exptl_crystal_density_diffrn 1.428
_exptl_crystal_density_method 'not measured'
_exptl_crystal_F_000 1264
_exptl_crystal_size_max 0.50
_exptl_crystal_size_mid 0.40
_exptl_crystal_size_min 0.10
_refine_diff_density_max .529
_refine_diff_density_min -.432
_refine_diff_density_rms .077
_refine_ls_extinction_method none
_refine_ls_goodness_of_fit_ref 1.000
_refine_ls_hydrogen_treatment mixed
_refine_ls_matrix_type full
_refine_ls_number_parameters 347
_refine_ls_number_reflns 3707
_refine_ls_number_restraints 0
_refine_ls_restrained_S_all 1.000
_refine_ls_R_factor_all 0.0933
_refine_ls_R_factor_gt 0.0508
_refine_ls_shift/su_max 0.090
_refine_ls_shift/su_mean 0.003
_refine_ls_structure_factor_coef Fsqd
_refine_ls_weighting_details 'w=1/[\s^2^(Fo^2^)+(0.0494P)^2^+0.0000P] where P=(Fo^2^+2Fc^2^)/3'
_refine_ls_weighting_scheme calc
_refine_ls_wR_factor_gt 0.0982
_refine_ls_wR_factor_ref 0.1125
_reflns_number_gt 2471
_reflns_number_total 3707
_reflns_threshold_expression >2sigma(I)
_cod_data_source_file b008662m.txt
_cod_data_source_block 5
_cod_depositor_comments
;
The following automatic conversions were performed:

'_refine_ls_weighting_scheme' value 'calc
w=1/[\s^2^(Fo^2^)+(0.0494P)^2^+0.0000P] where P=(Fo^2^+2Fc^2^)/3' was
changed to 'calc'. New tag '_refine_ls_weighting_details' was
created. The value of the new tag was set to
'w=1/[\s^2^(Fo^2^)+(0.0494P)^2^+0.0000P] where P=(Fo^2^+2Fc^2^)/3'.

Automatic conversion script
Id: cif_fix_values 3143 2015-03-26 13:38:13Z robertas 
;
_cod_original_cell_volume 2846.4(19)
_cod_original_sg_symbol_H-M P2(1)/c
_cod_database_code 7114755

loop_
_symmetry_equiv_pos_as_xyz
'x, y, z'
'-x, y+1/2, -z+1/2'
'-x, -y, -z'
'x, -y-1/2, z-1/2'

loop_
_atom_site_label
_atom_site_type_symbol
_atom_site_fract_x
_atom_site_fract_y
_atom_site_fract_z
_atom_site_U_iso_or_equiv
_atom_site_adp_type
_atom_site_occupancy
_atom_site_calc_flag
_atom_site_refinement_flags
P1 P 0.24901(11) -0.06151(17) 0.14080(6) 0.0212(4) Uani 1 d .
C1 C 0.3232(4) -0.1282(7) 0.2016(2) 0.0260(14) Uani 1 d .
C2 C 0.3991(4) -0.0361(7) 0.2280(2) 0.0345(16) Uani 1 d .
H2 H 0.4215 0.0591 0.2130 0.041 Uiso 1 calc R
C3 C 0.4419(5) -0.0844(9) 0.2763(3) 0.049(2) Uani 1 d .
H3 H 0.4937 -0.0226 0.2954 0.059 Uiso 1 calc R
C4 C 0.4084(6) -0.2226(9) 0.2960(3) 0.050(2) Uani 1 d .
H4 H 0.4364 -0.2585 0.3293 0.060 Uiso 1 calc R
C5 C 0.3333(6) -0.3098(9) 0.2672(3) 0.053(2) Uani 1 d .
H5 H 0.3120 -0.4075 0.2810 0.064 Uiso 1 calc R
N1 N 0.2892(4) -0.2632(6) 0.22074(19) 0.0389(14) Uani 1 d .
C6 C 0.3494(4) 0.0345(7) 0.1072(2) 0.0217(13) Uani 1 d .
C7 C 0.4454(5) -0.0331(7) 0.1054(2) 0.0340(16) Uani 1 d .
H7 H 0.4641 -0.1277 0.1241 0.041 Uiso 1 calc R
C8 C 0.5138(5) 0.0395(8) 0.0758(2) 0.0400(17) Uani 1 d .
H8 H 0.5801 -0.0045 0.0740 0.048 Uiso 1 calc R
C9 C 0.4847(5) 0.1750(8) 0.0494(2) 0.0407(17) Uani 1 d .
H9 H 0.5299 0.2270 0.0287 0.049 Uiso 1 calc R
C10 C 0.3884(5) 0.2348(7) 0.0534(2) 0.0379(17) Uani 1 d .
H10 H 0.3689 0.3297 0.0351 0.046 Uiso 1 calc R
N2 N 0.3208(4) 0.1681(5) 0.08137(18) 0.0298(12) Uani 1 d .
Fe1 Fe 0.13727(6) 0.12279(9) 0.16468(3) 0.0248(2) Uani 1 d .
C11 C 0.0676(5) -0.3420(8) 0.0386(2) 0.0420(18) Uani 1 d .
H11 H 0.0141 -0.4114 0.0463 0.050 Uiso 1 calc R
C12 C 0.1584(5) -0.3874(8) 0.0203(2) 0.0457(19) Uani 1 d .
H12 H 0.1784 -0.4935 0.0137 0.055 Uiso 1 calc R
C13 C 0.2161(5) -0.2494(8) 0.0131(2) 0.0405(17) Uani 1 d .
H13 H 0.2816 -0.2458 0.0008 0.049 Uiso 1 calc R
C14 C 0.1592(5) -0.1177(8) 0.0275(2) 0.0359(16) Uani 1 d .
H14 H 0.1793 -0.0093 0.0262 0.043 Uiso 1 calc R
C15 C 0.0682(5) -0.1741(8) 0.0440(2) 0.0354(17) Uani 1 d .
H15 H 0.0159 -0.1114 0.0565 0.042 Uiso 1 calc R
Fe2 Fe 0.19209(6) -0.27182(9) 0.09126(3) 0.0255(2) Uani 1 d .
C16 C 0.0610(6) 0.2119(9) 0.2239(3) 0.060(2) Uani 1 d .
H16 H 0.0718 0.3152 0.2384 0.073 Uiso 1 calc R
C17 C -0.0093(6) 0.1736(11) 0.1826(3) 0.067(3) Uani 1 d .
H17 H -0.0555 0.2444 0.1634 0.080 Uiso 1 calc R
C18 C 0.0006(5) 0.0053(11) 0.1740(3) 0.056(2) Uani 1 d .
H18 H -0.0370 -0.0569 0.1479 0.068 Uiso 1 calc R
C19 C 0.0763(5) -0.0476(8) 0.2117(3) 0.0423(18) Uani 1 d .
H19 H 0.0991 -0.1545 0.2163 0.051 Uiso 1 calc R
C20 C 0.1126(6) 0.0780(9) 0.2408(3) 0.050(2) Uani 1 d .
H20 H 0.1657 0.0733 0.2688 0.060 Uiso 1 calc R
C21 C 0.3102(5) -0.3701(7) 0.1086(2) 0.0314(15) Uani 1 d .
O1 O 0.3864(3) -0.4353(5) 0.11846(17) 0.0459(12) Uani 1 d .
C22 C 0.1334(4) -0.3642(7) 0.1412(2) 0.0297(15) Uani 1 d .
O2 O 0.0902(3) -0.4307(5) 0.17084(18) 0.0452(12) Uani 1 d .
C23 C 0.2397(5) 0.2556(7) 0.1817(2) 0.0344(16) Uani 1 d .
O3 O 0.3045(3) 0.3430(5) 0.19439(17) 0.0443(12) Uani 1 d .
C24 C 0.1077(5) 0.2019(7) 0.1017(2) 0.0311(15) Uani 1 d .
O4 O 0.0814(3) 0.2583(5) 0.06274(17) 0.0465(12) Uani 1 d .
C25 C 0.7136(5) 0.7645(9) 0.1563(3) 0.0503(19) Uani 1 d .
H25A H 0.6897 0.6902 0.1814 0.075 Uiso 1 calc R
H25B H 0.6592 0.8416 0.1456 0.075 Uiso 1 calc R
H25C H 0.7746 0.8209 0.1721 0.075 Uiso 1 calc R
C26 C 0.7872(5) 0.7928(9) 0.0651(3) 0.054(2) Uani 1 d .
H26A H 0.8463 0.8491 0.0830 0.081 Uiso 1 calc R
H26B H 0.7334 0.8696 0.0534 0.081 Uiso 1 calc R
H26C H 0.8085 0.7357 0.0352 0.081 Uiso 1 calc R
C27 C 0.6360(5) 0.5823(8) 0.0759(3) 0.051(2) Uani 1 d .
H27A H 0.6525 0.5217 0.0457 0.076 Uiso 1 calc R
H27B H 0.5863 0.6659 0.0648 0.076 Uiso 1 calc R
H27C H 0.6066 0.5107 0.1001 0.076 Uiso 1 calc R
C28 C 0.8253(6) 0.5248(10) 0.1209(3) 0.068(2) Uani 1 d .
H28A H 0.7972 0.4509 0.1448 0.103 Uiso 1 calc R
H28B H 0.8889 0.5717 0.1377 0.103 Uiso 1 calc R
H28C H 0.8398 0.4673 0.0897 0.103 Uiso 1 calc R
B1 B 0.7427(6) 0.6648(9) 0.1051(3) 0.039(2) Uani 1 d .

loop_
_atom_site_aniso_label
_atom_site_aniso_U_11
_atom_site_aniso_U_22
_atom_site_aniso_U_33
_atom_site_aniso_U_23
_atom_site_aniso_U_13
_atom_site_aniso_U_12
P1 0.0218(8) 0.0182(8) 0.0227(9) 0.0009(7) -0.0024(7) 0.0000(7)
C1 0.027(3) 0.024(3) 0.026(3) -0.002(3) -0.002(3) 0.012(3)
C2 0.032(4) 0.036(4) 0.033(4) 0.000(3) -0.009(3) -0.001(3)
C3 0.042(4) 0.062(5) 0.038(4) -0.017(4) -0.023(3) 0.010(4)
C4 0.063(5) 0.052(5) 0.032(4) 0.004(4) -0.010(4) 0.027(4)
C5 0.073(6) 0.039(4) 0.046(5) 0.014(4) 0.000(4) 0.015(4)
N1 0.053(4) 0.032(3) 0.030(3) 0.010(3) -0.004(3) 0.002(3)
C6 0.022(3) 0.019(3) 0.023(3) -0.004(3) -0.003(3) 0.000(3)
C7 0.037(4) 0.027(4) 0.039(4) -0.001(3) 0.005(3) -0.005(3)
C8 0.025(4) 0.055(5) 0.042(4) -0.008(4) 0.012(3) -0.001(3)
C9 0.039(4) 0.043(4) 0.044(4) 0.002(4) 0.018(3) -0.007(3)
C10 0.050(4) 0.030(4) 0.035(4) 0.007(3) 0.009(3) -0.003(4)
N2 0.032(3) 0.025(3) 0.033(3) 0.004(2) 0.007(3) 0.004(2)
Fe1 0.0275(5) 0.0216(5) 0.0251(5) 0.0009(4) 0.0027(4) 0.0018(4)
C11 0.037(4) 0.051(5) 0.035(4) -0.006(4) -0.009(3) -0.012(3)
C12 0.064(5) 0.038(4) 0.032(4) -0.018(3) -0.011(4) 0.004(4)
C13 0.029(4) 0.059(5) 0.032(4) -0.004(4) -0.003(3) -0.004(4)
C14 0.048(4) 0.036(4) 0.021(3) 0.003(3) -0.005(3) -0.007(4)
C15 0.034(4) 0.041(4) 0.027(4) -0.005(3) -0.015(3) 0.004(3)
Fe2 0.0268(5) 0.0202(5) 0.0282(5) -0.0035(4) -0.0030(4) -0.0020(4)
C16 0.073(6) 0.049(5) 0.068(6) -0.011(5) 0.050(5) 0.002(5)
C17 0.039(5) 0.093(7) 0.075(6) 0.052(5) 0.034(4) 0.043(5)
C18 0.036(5) 0.099(7) 0.035(4) -0.015(5) 0.014(4) -0.029(5)
C19 0.044(5) 0.036(4) 0.052(5) 0.001(4) 0.029(4) -0.003(4)
C20 0.054(5) 0.065(5) 0.033(4) 0.010(4) 0.012(4) -0.006(4)
C21 0.037(4) 0.023(4) 0.034(4) -0.002(3) 0.003(3) -0.006(3)
O1 0.038(3) 0.036(3) 0.062(3) 0.002(2) 0.001(2) 0.012(2)
C22 0.026(4) 0.023(3) 0.038(4) -0.003(3) -0.003(3) 0.000(3)
O2 0.045(3) 0.036(3) 0.055(3) 0.011(2) 0.005(2) -0.013(2)
C23 0.048(4) 0.023(4) 0.031(4) -0.002(3) 0.000(3) 0.006(3)
O3 0.049(3) 0.029(3) 0.053(3) -0.008(2) -0.004(2) -0.010(2)
C24 0.039(4) 0.021(3) 0.032(4) -0.003(3) -0.002(3) 0.003(3)
O4 0.054(3) 0.044(3) 0.039(3) 0.014(2) -0.006(2) 0.010(2)
C25 0.038(4) 0.069(5) 0.044(4) -0.002(4) 0.004(3) 0.016(4)
C26 0.047(5) 0.062(5) 0.053(5) -0.007(4) 0.002(4) -0.008(4)
C27 0.052(5) 0.048(5) 0.052(5) 0.015(4) 0.006(4) -0.005(4)
C28 0.071(6) 0.090(7) 0.043(5) -0.010(4) 0.000(4) 0.025(5)
B1 0.042(5) 0.044(5) 0.030(4) 0.001(4) -0.005(4) 0.005(4)

loop_
_atom_type_symbol
_atom_type_description
_atom_type_scat_dispersion_real
_atom_type_scat_dispersion_imag
_atom_type_scat_source
C C .0033 .0016 'International Tables Vol C Tables 4.2.6.8 and 6.1.1.4'
H H .0000 .0000 'International Tables Vol C Tables 4.2.6.8 and 6.1.1.4'
B B .0013 .0007 'International Tables Vol C Tables 4.2.6.8 and 6.1.1.4'
N N .0061 .0033 'International Tables Vol C Tables 4.2.6.8 and 6.1.1.4'
O O .0106 .0060 'International Tables Vol C Tables 4.2.6.8 and 6.1.1.4'
P P .1023 .0942 'International Tables Vol C Tables 4.2.6.8 and 6.1.1.4'
Fe Fe .3463 .8444 'International Tables Vol C Tables 4.2.6.8 and 6.1.1.4'

loop_
_geom_angle_atom_site_label_1
_geom_angle_atom_site_label_2
_geom_angle_atom_site_label_3
_geom_angle
C6 P1 C1 101.7(3)
C6 P1 Fe2 106.23(18)
C1 P1 Fe2 111.04(19)
C6 P1 Fe1 110.37(19)
C1 P1 Fe1 105.49(18)
Fe2 P1 Fe1 120.49(7)
N1 C1 C2 123.0(5)
N1 C1 P1 114.2(4)
C2 C1 P1 122.4(5)
C3 C2 C1 119.0(6)
C4 C3 C2 118.6(6)
C3 C4 C5 119.3(6)
N1 C5 C4 123.1(7)
C1 N1 C5 117.1(6)
N2 C6 C7 122.0(5)
N2 C6 P1 115.4(4)
C7 C6 P1 122.4(5)
C8 C7 C6 119.0(6)
C9 C8 C7 119.0(6)
C8 C9 C10 118.5(6)
N2 C10 C9 124.1(6)
C10 N2 C6 117.4(5)
C23 Fe1 C24 94.4(3)
C23 Fe1 C16 90.1(3)
C24 Fe1 C16 118.6(3)
C23 Fe1 C17 120.9(4)
C24 Fe1 C17 91.0(3)
C16 Fe1 C17 38.8(3)
C23 Fe1 C20 94.1(3)
C24 Fe1 C20 155.4(3)
C16 Fe1 C20 38.3(3)
C17 Fe1 C20 64.9(3)
C23 Fe1 C18 155.7(3)
C24 Fe1 C18 100.5(3)
C16 Fe1 C18 65.9(3)
C17 Fe1 C18 40.6(3)
C20 Fe1 C18 64.9(3)
C23 Fe1 C19 127.9(3)
C24 Fe1 C19 137.5(3)
C16 Fe1 C19 64.3(3)
C17 Fe1 C19 65.6(3)
C20 Fe1 C19 37.9(2)
C18 Fe1 C19 38.8(3)
C23 Fe1 P1 90.2(2)
C24 Fe1 P1 94.9(2)
C16 Fe1 P1 146.4(3)
C17 Fe1 P1 147.9(3)
C20 Fe1 P1 108.2(2)
C18 Fe1 P1 107.4(3)
C19 Fe1 P1 89.58(19)
C12 C11 C15 108.3(6)
C12 C11 Fe2 70.4(4)
C15 C11 Fe2 70.2(3)
C11 C12 C13 108.3(6)
C11 C12 Fe2 70.9(4)
C13 C12 Fe2 70.7(4)
C14 C13 C12 107.7(6)
C14 C13 Fe2 70.9(3)
C12 C13 Fe2 70.0(4)
C15 C14 C13 108.1(6)
C15 C14 Fe2 70.0(3)
C13 C14 Fe2 70.0(4)
C14 C15 C11 107.7(6)
C14 C15 Fe2 71.3(3)
C11 C15 Fe2 70.3(3)
C22 Fe2 C21 92.8(3)
C22 Fe2 C12 112.3(3)
C21 Fe2 C12 95.8(3)
C22 Fe2 C15 103.4(3)
C21 Fe2 C15 158.9(3)
C12 Fe2 C15 65.7(3)
C22 Fe2 C11 89.2(3)
C21 Fe2 C11 129.2(3)
C12 Fe2 C11 38.6(2)
C15 Fe2 C11 39.6(2)
C22 Fe2 C13 151.4(3)
C21 Fe2 C13 93.9(3)
C12 Fe2 C13 39.3(2)
C15 Fe2 C13 65.5(2)
C11 Fe2 C13 65.3(3)
C22 Fe2 C14 141.4(3)
C21 Fe2 C14 125.7(3)
C12 Fe2 C14 65.6(3)
C15 Fe2 C14 38.7(2)
C11 Fe2 C14 65.3(3)
C13 Fe2 C14 39.1(2)
C22 Fe2 P1 93.89(19)
C21 Fe2 P1 89.7(2)
C12 Fe2 P1 152.8(2)
C15 Fe2 P1 102.33(18)
C11 Fe2 P1 140.8(2)
C13 Fe2 P1 113.91(19)
C14 Fe2 P1 89.64(18)
C20 C16 C17 109.0(7)
C20 C16 Fe1 71.2(4)
C17 C16 Fe1 70.7(4)
C16 C17 C18 106.7(7)
C16 C17 Fe1 70.5(4)
C18 C17 Fe1 70.2(4)
C19 C18 C17 105.9(7)
C19 C18 Fe1 71.1(4)
C17 C18 Fe1 69.3(4)
C20 C19 C18 108.9(7)
C20 C19 Fe1 70.2(4)
C18 C19 Fe1 70.1(4)
C19 C20 C16 109.4(7)
C19 C20 Fe1 71.9(4)
C16 C20 Fe1 70.5(4)
O1 C21 Fe2 178.1(6)
O2 C22 Fe2 174.6(5)
O3 C23 Fe1 177.4(6)
O4 C24 Fe1 174.2(6)
C28 B1 C26 111.1(6)
C28 B1 C25 111.8(5)
C26 B1 C25 107.9(6)
C28 B1 C27 108.5(6)
C26 B1 C27 108.9(5)
C25 B1 C27 108.7(6)

loop_
_geom_bond_atom_site_label_1
_geom_bond_atom_site_label_2
_geom_bond_distance
P1 C6 1.844(6)
P1 C1 1.849(5)
P1 Fe2 2.2640(17)
P1 Fe1 2.2652(18)
C1 N1 1.335(7)
C1 C2 1.381(8)
C2 C3 1.380(8)
C3 C4 1.362(9)
C4 C5 1.379(9)
C5 N1 1.340(8)
C6 N2 1.341(7)
C6 C7 1.386(8)
C7 C8 1.386(8)
C8 C9 1.362(9)
C9 C10 1.372(8)
C10 N2 1.331(7)
Fe1 C23 1.763(7)
Fe1 C24 1.769(6)
Fe1 C16 2.068(7)
Fe1 C17 2.071(7)
Fe1 C20 2.077(7)
Fe1 C18 2.083(7)
Fe1 C19 2.097(6)
C11 C12 1.383(9)
C11 C15 1.417(9)
C11 Fe2 2.095(6)
C12 C13 1.408(9)
C12 Fe2 2.089(6)
C13 C14 1.408(9)
C13 Fe2 2.099(6)
C14 C15 1.394(8)
C14 Fe2 2.110(6)
C15 Fe2 2.093(6)
Fe2 C22 1.761(7)
Fe2 C21 1.769(7)
C16 C20 1.361(10)
C16 C17 1.375(10)
C17 C18 1.440(11)
C18 C19 1.389(9)
C19 C20 1.355(9)
C21 O1 1.143(7)
C22 O2 1.151(7)
C23 O3 1.144(7)
C24 O4 1.137(7)
C25 B1 1.653(9)
C26 B1 1.647(10)
C27 B1 1.666(9)
C28 B1 1.621(10)
